data_2009721
loop_
_publ_author_name
'Puliti, R.'
'De Rosa, S.'
'Mattia, C. A.'

_publ_section_title
;
 Avarol, a sesquiterpenoid hydroquinone from <i>Dysidea avara</i>
;
_journal_issue 5
_journal_name_full 'Acta Crystallographica Section C'
_journal_page_first 830
_journal_page_last 833
_journal_paper_doi 10.1107/S0108270193011497
_journal_volume 50
_journal_year 1994
_chemical_formula_sum 'C21 H30 O2'
_chemical_formula_weight 314.47
_symmetry_cell_setting hexagonal
_symmetry_space_group_name_Hall 'P 61'
_symmetry_space_group_name_H-M 'P 61'
_atom_type_scat_source IntTabIV
_cell_angle_alpha 90
_cell_angle_beta 90
_cell_angle_gamma 120
_cell_formula_units_Z 6
_cell_length_a 21.938(4)
_cell_length_b 21.938(4)
_cell_length_c 6.8700(10)
_cell_measurement_reflns_used 24
_cell_measurement_temperature 293
_cell_measurement_theta_max 25
_cell_measurement_theta_min 20
_cell_volume 2863.4(8)
_diffrn_measurement_device 'CAD4F Enraf-Nonius'
_diffrn_measurement_method \w-2\q
_diffrn_radiation_type CuK\a
_diffrn_radiation_wavelength 1.54056
_diffrn_reflns_limit_h_max 27
_diffrn_reflns_limit_h_min 0
_diffrn_reflns_limit_k_max 27
_diffrn_reflns_limit_k_min 0
_diffrn_reflns_limit_l_max 8
_diffrn_reflns_limit_l_min 0
_diffrn_reflns_number 2139
_diffrn_reflns_theta_max 75
_diffrn_standards_decay_% 4
_diffrn_standards_interval_time 240
_diffrn_standards_number 3
_exptl_absorpt_coefficient_mu 0.497
_exptl_absorpt_correction_type none
_exptl_crystal_colour Colourless
_exptl_crystal_density_diffrn 1.094
_exptl_crystal_description Prisms
_exptl_crystal_size_max 0.32
_exptl_crystal_size_mid 0.14
_exptl_crystal_size_min 0.12
_refine_diff_density_max 0.15
_refine_diff_density_min -0.14
_refine_ls_extinction_coef 1.69E-6(8)
_refine_ls_extinction_method 'Stout & Jensen (1968)'
_refine_ls_goodness_of_fit_obs 0.79
_refine_ls_hydrogen_treatment noref
_refine_ls_number_parameters 208
_refine_ls_number_reflns 1730
_refine_ls_R_factor_obs 0.044
_refine_ls_shift/esd_max 0.01
_refine_ls_structure_factor_coef F
_refine_ls_weighting_details 'w = 1/[\s^2^(F~o~) + (0.01F~o~)^2^ + 0.3]'
_refine_ls_weighting_scheme calc
_refine_ls_wR_factor_obs 0.043
_reflns_number_observed 1730
_reflns_number_total 2139
_reflns_observed_criterion I>=2.5\s(I)
_cod_data_source_file na1051.cif
_cod_data_source_block na1051_structure_1_of_1
_cod_depositor_comments
;
 Adding the _atom_site_type_symbol data item.

 Antanas Vaitkus,
 2017-01-17

The following automatic conversions were performed:

'_refine_ls_weighting_scheme' value 'w = 1/[\s^2^(F~o~) +
(0.01F~o~)^2^ + 0.3]' was changed to 'calc'. New tag
'_refine_ls_weighting_details' was created. The value of the new tag
was set to 'w = 1/[\s^2^(F~o~) + (0.01F~o~)^2^ + 0.3]'.

Automatic conversion script
Id: cif_fix_values 3143 2015-03-26 13:38:13Z robertas 
;
_cod_original_cell_volume 2864.0(10)
_cod_database_code 2009721

loop_
_atom_site_label
_atom_site_type_symbol
_atom_site_fract_x
_atom_site_fract_y
_atom_site_fract_z
O1 O .15480(10) -.09130(10) .000
O2 O .20960(10) .01840(10) -.7454(3)
C1 C .2537(2) -.1537(2) .0887(6)
C2 C .1870(2) -.2259(2) .0842(8)
C3 C .1900(2) -.2758(2) -.0572(9)
C4 C .2409(2) -.2601(2) -.1839(8)
C5 C .3065(2) -.1862(2) -.1894(6)
C6 C .3342(2) -.1671(2) -.3985(6)
C7 C .3933(2) -.0916(2) -.4118(6)
C8 C .36890(10) -.04030(10) -.3555(5)
C9 C .33800(10) -.05300(10) -.1453(5)
C10 C .28430(10) -.13300(10) -.1184(5)
C11 C .29950(10) -.00980(10) -.1164(5)
C12 C .3969(2) -.0246(2) .0096(6)
C13 C .4281(2) .0356(2) -.3920(7)
C14 C .3629(2) -.1908(2) -.0632(7)
C15 C .2371(3) -.3155(2) -.3225(9)
C1' C .23800(10) -.02630(10) -.2490(5)
C2' C .16870(10) -.06800(10) -.1926(4)
C3' C .11290(10) -.08470(10) -.3182(5)
C4' C .12640(10) -.05710(10) -.5060(5)
C5' C .19490(10) -.01310(10) -.5612(4)
C6' C .24970(10) .00290(10) -.4361(5)
HO1 H .1072 -.1289 .0149
HO2 H .1838 -.0106 -.8518
H1 H .2891 -.1556 .1759
H2 H .2420 -.1180 .1394
H3 H .1464 -.2193 .0480
H4 H .1790 -.2471 .2169
H5 H .1500 -.3254 -.0564
H6 H .2948 -.1735 -.4855
H7 H .3519 -.1989 -.4416
H8 H .4113 -.0816 -.5484
H9 H .4321 -.0849 -.3219
H10 H .3285 -.0488 -.4412
H11 H .2468 -.1374 -.2102
H12 H .3352 .0410 -.1348
H13 H .2815 -.0176 .0205
H14 H .3755 -.0364 .1424
H15 H .4270 -.0465 -.0098
H16 H .4265 .0276 -.0038
H17 H .4378 .0431 -.5341
H18 H .4132 .0690 -.3419
H19 H .4715 .0438 -.3215
H20 H .3690 -.2305 -.1111
H21 H .4087 -.1457 -.0743
H22 H .3473 -.1992 .0754
H23 H .1967 -.3625 -.2861
H24 H .2306 -.3035 -.4584
H25 H .2819 -.3170 -.3148
H1' H .0634 -.1163 -.2739
H2' H .0868 -.0690 -.5987
H3' H .2989 .0361 -.4792

loop_
_geom_angle_atom_site_label_1
_geom_angle_atom_site_label_2
_geom_angle_atom_site_label_3
_geom_angle
_geom_angle_publ_flag
C2 C1 C10 109.7(4) yes
C1 C2 C3 113.8(5) yes
C2 C3 C4 125.6(5) yes
C3 C4 C5 121.1(5) yes
C3 C4 C15 120.4(6) yes
C5 C4 C15 118.5(6) yes
C4 C5 C6 110.2(4) yes
C4 C5 C10 107.7(4) yes
C4 C5 C14 105.9(4) yes
C6 C5 C10 108.5(3) yes
C6 C5 C14 108.7(4) yes
C10 C5 C14 115.7(4) yes
C5 C6 C7 111.2(4) yes
C6 C7 C8 111.6(3) yes
C7 C8 C9 112.6(3) yes
C7 C8 C13 109.9(3) yes
C9 C8 C13 113.7(4) yes
C8 C9 C10 109.1(3) yes
C8 C9 C11 109.0(3) yes
C8 C9 C12 111.5(3) yes
C10 C9 C11 109.4(3) yes
C10 C9 C12 112.5(3) yes
C11 C9 C12 105.3(3) yes
C1 C10 C5 108.7(4) yes
C1 C10 C9 114.5(4) yes
C5 C10 C9 117.6(3) yes
C9 C11 C1' 117.7(3) yes
C11 C1' C2' 122.9(3) yes
C11 C1' C6' 120.4(3) yes
C2' C1' C6' 116.7(3) yes
O1 C2' C1' 118.4(3) yes
O1 C2' C3' 119.3(3) yes
C1' C2' C3' 122.3(3) yes
C2' C3' C4' 119.6(3) yes
C3' C4' C5' 118.8(3) yes
O2 C5' C4' 119.9(3) yes
O2 C5' C6' 118.8(3) yes
C4' C5' C6' 121.2(3) yes
C1' C6' C5' 121.4(3) yes

loop_
_geom_bond_atom_site_label_1
_geom_bond_atom_site_label_2
_geom_bond_distance
_geom_bond_publ_flag
O1 C2' 1.396(4) yes
O2 C5' 1.400(4) yes
C1 C2 1.528(7) yes
C1 C10 1.541(6) yes
C2 C3 1.490(9) yes
C3 C4 1.318(8) yes
C4 C5 1.538(6) yes
C4 C15 1.514(8) yes
C5 C6 1.535(7) yes
C5 C10 1.553(6) yes
C5 C14 1.553(6) yes
C6 C7 1.511(7) yes
C7 C8 1.521(5) yes
C8 C9 1.560(5) yes
C8 C13 1.535(5) yes
C9 C10 1.559(5) yes
C9 C11 1.568(5) yes
C9 C12 1.544(5) yes
C11 C1' 1.513(5) yes
C1' C2' 1.381(4) yes
C1' C6' 1.401(5) yes
C2' C3' 1.389(5) yes
C3' C4' 1.393(6) yes
C4' C5' 1.372(5) yes
C5' C6' 1.373(5) yes

loop_
_geom_torsion_atom_site_label_1
_geom_torsion_atom_site_label_2
_geom_torsion_atom_site_label_3
_geom_torsion_atom_site_label_4
_geom_torsion
_geom_torsion_publ_flag
C2 C3 C4 C5 3.4(8) yes
C4 C5 C10 C9 -169.3(3) yes
C14 C5 C10 C9 72.5(4) yes
C13 C8 C9 C12 -49.2(4) yes
C8 C9 C11 C1' 60.6(3) yes
C9 C11 C1' C2' 100.1(3) yes
C6' C1' C2' O1 -172.6(2) yes
C3' C4' C5' O2 -176.5(2) yes
